data_7226926
loop_
_publ_author_name
'Perera, M. D.'
'Desper, J.'
'Sinha, A. S.'
'Aaker\"oy, C. B.'

_publ_section_title
;
 Impact and importance of electrostatic potential calculations for
 predicting structural patterns of hydrogen and halogen bonding
;
_journal_issue 44
_journal_name_full CrystEngComm
_journal_page_first 8631
_journal_paper_doi 10.1039/C6CE02089E
_journal_volume 18
_journal_year 2016
_chemical_formula_moiety
;
(C10 H7 N3)2 (C6 H10 O4)
;
_chemical_formula_sum 'C26 H24 N6 O4'
_chemical_formula_weight 484.51
_chemical_name_systematic
;
Mp-p1b-H11 {[1,2,3]Triazolo[1,5-a]quinoline}2, HOOC-(CH2)4-COOH
;
_space_group_IT_number 14
_symmetry_cell_setting monoclinic
_symmetry_space_group_name_Hall '-P 2ybc'
_symmetry_space_group_name_H-M 'P 1 21/c 1'
_atom_sites_solution_hydrogens geom
_atom_sites_solution_primary direct
_atom_sites_solution_secondary difmap
_audit_creation_method SHELXL-97
_audit_update_record
;
2016-09-27 deposited with the CCDC.
2016-10-17 downloaded from the CCDC.
;
_cell_angle_alpha 90.00
_cell_angle_beta 108.111(4)
_cell_angle_gamma 90.00
_cell_formula_units_Z 2
_cell_length_a 6.9843(6)
_cell_length_b 25.501(2)
_cell_length_c 6.8129(6)
_cell_measurement_reflns_used 5232
_cell_measurement_temperature 120(2)
_cell_measurement_theta_max 31.84
_cell_measurement_theta_min 3.07
_cell_volume 1153.30(17)
_computing_cell_refinement 'Bruker SAINT'
_computing_data_collection 'Bruker APEX2'
_computing_data_reduction 'Bruker SAINT'
_computing_molecular_graphics 'Bruker SHELXTL'
_computing_publication_material 'Bruker SHELXTL'
_computing_structure_refinement 'SHELXL-97 (Sheldrick, 2008)'
_computing_structure_solution 'SHELXS-97 (Sheldrick, 2008)'
_diffrn_ambient_temperature 120(2)
_diffrn_measured_fraction_theta_full 0.983
_diffrn_measured_fraction_theta_max 0.916
_diffrn_measurement_device_type 'Bruker APEX-II CCD'
_diffrn_measurement_method '\f and \w scans'
_diffrn_radiation_monochromator graphite
_diffrn_radiation_source 'fine-focus sealed tube'
_diffrn_radiation_type MoK\a
_diffrn_radiation_wavelength 0.71073
_diffrn_reflns_av_R_equivalents 0.0251
_diffrn_reflns_av_sigmaI/netI 0.0308
_diffrn_reflns_limit_h_max 7
_diffrn_reflns_limit_h_min -10
_diffrn_reflns_limit_k_max 37
_diffrn_reflns_limit_k_min -29
_diffrn_reflns_limit_l_max 9
_diffrn_reflns_limit_l_min -9
_diffrn_reflns_number 11766
_diffrn_reflns_theta_full 30.00
_diffrn_reflns_theta_max 32.05
_diffrn_reflns_theta_min 3.07
_exptl_absorpt_coefficient_mu 0.097
_exptl_absorpt_correction_T_max 0.9923
_exptl_absorpt_correction_T_min 0.9584
_exptl_absorpt_correction_type multi-scan
_exptl_absorpt_process_details SADABS
_exptl_crystal_colour colourless
_exptl_crystal_density_diffrn 1.395
_exptl_crystal_density_method 'not measured'
_exptl_crystal_description plate
_exptl_crystal_F_000 508
_exptl_crystal_size_max 0.44
_exptl_crystal_size_mid 0.36
_exptl_crystal_size_min 0.08
_refine_diff_density_max 0.342
_refine_diff_density_min -0.252
_refine_diff_density_rms 0.054
_refine_ls_extinction_method none
_refine_ls_goodness_of_fit_ref 1.097
_refine_ls_hydrogen_treatment mixed
_refine_ls_matrix_type full
_refine_ls_number_parameters 166
_refine_ls_number_reflns 3681
_refine_ls_number_restraints 0
_refine_ls_restrained_S_all 1.097
_refine_ls_R_factor_all 0.0642
_refine_ls_R_factor_gt 0.0477
_refine_ls_shift/su_max 0.001
_refine_ls_shift/su_mean 0.000
_refine_ls_structure_factor_coef Fsqd
_refine_ls_weighting_details 'calc w=1/[\s^2^(Fo^2^)+(0.0600P)^2^+0.2000P] where P=(Fo^2^+2Fc^2^)/3'
_refine_ls_weighting_scheme calc
_refine_ls_wR_factor_gt 0.1181
_refine_ls_wR_factor_ref 0.1309
_reflns_number_gt 2796
_reflns_number_total 3681
_reflns_threshold_expression >2sigma(I)
_cod_data_source_file c6ce02089e2.cif
_cod_data_source_block A1HB6
_cod_depositor_comments
;
The following automatic conversions were performed:

'_symmetry_cell_setting' value 'Monoclinic' changed to 'monoclinic'
according to
/usr/data/users/saulius/crontab/automatic-downloads/rss-feeds/RSC/lib/dictionaries/cif_core.dic
dictionary named 'cif_core.dic' version 2.4.2 from 2011-04-26.

Automatic conversion script
Id: cif_fix_values 4268 2015-11-12 08:31:59Z antanas 

 Adding full bibliography for 7226924--7226932.cif.
;
_cod_original_cell_volume 1153.32(17)
_cod_original_sg_symbol_H-M P2(1)/c
_cod_database_code 7226926

loop_
_symmetry_equiv_pos_as_xyz
'x, y, z'
'-x, y+1/2, -z+1/2'
'-x, -y, -z'
'x, -y-1/2, z-1/2'

loop_
_atom_site_label
_atom_site_type_symbol
_atom_site_fract_x
_atom_site_fract_y
_atom_site_fract_z
_atom_site_U_iso_or_equiv
_atom_site_adp_type
_atom_site_occupancy
_atom_site_symmetry_multiplicity
_atom_site_calc_flag
_atom_site_refinement_flags
N11 N 0.50408(13) 0.32391(4) 0.48722(14) 0.0184(2) Uani 1 1 d .
N12 N 0.31017(14) 0.33950(4) 0.42642(16) 0.0243(2) Uani 1 1 d .
N13 N 0.31603(15) 0.39131(4) 0.42717(17) 0.0264(2) Uani 1 1 d .
C14 C 0.50754(18) 0.40843(5) 0.48602(18) 0.0239(2) Uani 1 1 d .
H14 H 0.5488 0.4441 0.4985 0.029 Uiso 1 1 calc R
C15 C 0.63460(17) 0.36541(4) 0.52544(17) 0.0192(2) Uani 1 1 d .
C16 C 0.84501(17) 0.35576(5) 0.58296(18) 0.0231(2) Uani 1 1 d .
H16 H 0.9383 0.3840 0.6112 0.028 Uiso 1 1 calc R
C17 C 0.90974(17) 0.30574(5) 0.59663(18) 0.0239(2) Uani 1 1 d .
H17 H 1.0501 0.2990 0.6312 0.029 Uiso 1 1 calc R
C18 C 0.77226(17) 0.26224(5) 0.56039(16) 0.0212(2) Uani 1 1 d .
C19 C 0.8347(2) 0.20965(5) 0.57751(19) 0.0283(3) Uani 1 1 d .
H19 H 0.9744 0.2018 0.6149 0.034 Uiso 1 1 calc R
C20 C 0.6979(2) 0.16931(5) 0.54126(19) 0.0309(3) Uani 1 1 d .
H20 H 0.7434 0.1340 0.5525 0.037 Uiso 1 1 calc R
C21 C 0.4920(2) 0.18010(5) 0.48791(19) 0.0293(3) Uani 1 1 d .
H21 H 0.3981 0.1520 0.4635 0.035 Uiso 1 1 calc R
C22 C 0.42410(18) 0.23106(5) 0.47040(18) 0.0238(2) Uani 1 1 d .
H22 H 0.2842 0.2385 0.4351 0.029 Uiso 1 1 calc R
C23 C 0.56428(17) 0.27150(4) 0.50544(16) 0.0192(2) Uani 1 1 d .
C31 C -0.02700(17) 0.49104(5) 0.24785(17) 0.0216(2) Uani 1 1 d .
O31 O -0.03922(13) 0.43939(4) 0.24246(14) 0.0294(2) Uani 1 1 d .
H31 H 0.089(2) 0.4255(6) 0.311(2) 0.035 Uiso 1 1 d .
O32 O 0.12995(13) 0.51442(3) 0.32405(15) 0.0317(2) Uani 1 1 d .
C32 C -0.22513(17) 0.51842(4) 0.15471(19) 0.0233(2) Uani 1 1 d .
H32A H -0.2064 0.5456 0.0585 0.028 Uiso 1 1 calc R
H32B H -0.2605 0.5367 0.2669 0.028 Uiso 1 1 calc R
C33 C -0.40309(16) 0.48428(4) 0.03869(18) 0.0221(2) Uani 1 1 d .
H33A H -0.3741 0.4676 -0.0802 0.026 Uiso 1 1 calc R
H33B H -0.4210 0.4561 0.1313 0.026 Uiso 1 1 calc R

loop_
_atom_site_aniso_label
_atom_site_aniso_U_11
_atom_site_aniso_U_22
_atom_site_aniso_U_33
_atom_site_aniso_U_23
_atom_site_aniso_U_13
_atom_site_aniso_U_12
N11 0.0149(4) 0.0184(5) 0.0210(4) 0.0000(3) 0.0045(3) 0.0006(3)
N12 0.0152(4) 0.0233(5) 0.0324(5) -0.0006(4) 0.0045(4) 0.0026(4)
N13 0.0216(5) 0.0207(5) 0.0349(6) 0.0005(4) 0.0059(4) 0.0025(4)
C14 0.0226(6) 0.0193(6) 0.0290(6) 0.0000(4) 0.0067(4) -0.0001(4)
C15 0.0180(5) 0.0179(5) 0.0214(5) 0.0003(4) 0.0058(4) -0.0015(4)
C16 0.0170(5) 0.0271(6) 0.0243(5) 0.0009(4) 0.0051(4) -0.0024(4)
C17 0.0162(5) 0.0301(6) 0.0245(5) 0.0023(5) 0.0052(4) 0.0032(4)
C18 0.0216(5) 0.0234(6) 0.0183(5) 0.0025(4) 0.0057(4) 0.0051(4)
C19 0.0320(6) 0.0269(6) 0.0253(6) 0.0037(5) 0.0081(5) 0.0117(5)
C20 0.0462(8) 0.0206(6) 0.0258(6) 0.0027(5) 0.0110(5) 0.0081(5)
C21 0.0413(7) 0.0200(6) 0.0264(6) -0.0008(4) 0.0103(5) -0.0031(5)
C22 0.0253(6) 0.0219(6) 0.0236(5) -0.0007(4) 0.0069(4) -0.0025(4)
C23 0.0204(5) 0.0178(5) 0.0186(5) 0.0009(4) 0.0050(4) 0.0030(4)
C31 0.0198(5) 0.0211(6) 0.0239(5) -0.0002(4) 0.0066(4) 0.0013(4)
O31 0.0198(4) 0.0184(4) 0.0433(5) -0.0007(4) 0.0000(4) 0.0025(3)
O32 0.0196(4) 0.0257(5) 0.0458(6) -0.0014(4) 0.0045(4) -0.0033(3)
C32 0.0179(5) 0.0188(6) 0.0312(6) -0.0001(4) 0.0046(4) 0.0019(4)
C33 0.0184(5) 0.0198(6) 0.0262(6) 0.0009(4) 0.0044(4) 0.0025(4)

loop_
_atom_type_symbol
_atom_type_description
_atom_type_scat_dispersion_real
_atom_type_scat_dispersion_imag
_atom_type_scat_source
C C 0.0033 0.0016 'International Tables Vol C Tables 4.2.6.8 and 6.1.1.4'
H H 0.0000 0.0000 'International Tables Vol C Tables 4.2.6.8 and 6.1.1.4'
N N 0.0061 0.0033 'International Tables Vol C Tables 4.2.6.8 and 6.1.1.4'
O O 0.0106 0.0060 'International Tables Vol C Tables 4.2.6.8 and 6.1.1.4'

loop_
_geom_angle_atom_site_label_1
_geom_angle_atom_site_label_2
_geom_angle_atom_site_label_3
_geom_angle
_geom_angle_site_symmetry_1
N12 N11 C15 112.14(9) .
N12 N11 C23 123.81(9) .
C15 N11 C23 124.04(9) .
N13 N12 N11 105.48(9) .
N12 N13 C14 110.64(10) .
N13 C14 C15 108.61(10) .
N13 C14 H14 125.7 .
C15 C14 H14 125.7 .
N11 C15 C14 103.13(10) .
N11 C15 C16 119.32(10) .
C14 C15 C16 137.51(11) .
C17 C16 C15 118.67(11) .
C17 C16 H16 120.7 .
C15 C16 H16 120.7 .
C16 C17 C18 121.81(11) .
C16 C17 H17 119.1 .
C18 C17 H17 119.1 .
C23 C18 C19 116.87(11) .
C23 C18 C17 119.81(10) .
C19 C18 C17 123.33(11) .
C20 C19 C18 121.34(12) .
C20 C19 H19 119.3 .
C18 C19 H19 119.3 .
C19 C20 C21 120.12(12) .
C19 C20 H20 119.9 .
C21 C20 H20 119.9 .
C22 C21 C20 120.53(12) .
C22 C21 H21 119.7 .
C20 C21 H21 119.7 .
C21 C22 C23 118.70(12) .
C21 C22 H22 120.7 .
C23 C22 H22 120.7 .
C22 C23 N11 121.24(10) .
C22 C23 C18 122.44(11) .
N11 C23 C18 116.32(10) .
O32 C31 O31 122.97(11) .
O32 C31 C32 122.88(11) .
O31 C31 C32 114.13(10) .
C31 O31 H31 108.7(9) .
C31 C32 C33 116.71(10) .
C31 C32 H32A 108.1 .
C33 C32 H32A 108.1 .
C31 C32 H32B 108.1 .
C33 C32 H32B 108.1 .
H32A C32 H32B 107.3 .
C33 C33 C32 111.96(12) 3_465
C33 C33 H33A 109.2 3_465
C32 C33 H33A 109.2 .
C33 C33 H33B 109.2 3_465
C32 C33 H33B 109.2 .
H33A C33 H33B 107.9 .

loop_
_geom_bond_atom_site_label_1
_geom_bond_atom_site_label_2
_geom_bond_distance
_geom_bond_site_symmetry_2
N11 N12 1.3473(13) .
N11 C15 1.3680(14) .
N11 C23 1.3951(14) .
N12 N13 1.3217(14) .
N13 C14 1.3443(16) .
C14 C15 1.3837(16) .
C14 H14 0.9500 .
C15 C16 1.4198(16) .
C16 C17 1.3467(17) .
C16 H16 0.9500 .
C17 C18 1.4373(17) .
C17 H17 0.9500 .
C18 C23 1.4028(16) .
C18 C19 1.4039(16) .
C19 C20 1.3730(19) .
C19 H19 0.9500 .
C20 C21 1.397(2) .
C20 H20 0.9500 .
C21 C22 1.3758(17) .
C21 H21 0.9500 .
C22 C23 1.3905(16) .
C22 H22 0.9500 .
C31 O32 1.2136(14) .
C31 O31 1.3198(15) .
C31 C32 1.5031(15) .
O31 H31 0.940(16) .
C32 C33 1.5222(15) .
C32 H32A 0.9900 .
C32 H32B 0.9900 .
C33 C33 1.520(2) 3_465
C33 H33A 0.9900 .
C33 H33B 0.9900 .

loop_
_geom_hbond_atom_site_label_D
_geom_hbond_atom_site_label_H
_geom_hbond_atom_site_label_A
_geom_hbond_distance_DH
_geom_hbond_distance_HA
_geom_hbond_distance_DA
_geom_hbond_angle_DHA
O31 H31 N13 0.940(16) 1.767(16) 2.7022(13) 172.5(14)

loop_
_geom_torsion_atom_site_label_1
_geom_torsion_atom_site_label_2
_geom_torsion_atom_site_label_3
_geom_torsion_atom_site_label_4
_geom_torsion
_geom_torsion_site_symmetry_4
C15 N11 N12 N13 -0.50(13) .
C23 N11 N12 N13 -179.45(10) .
N11 N12 N13 C14 0.16(13) .
N12 N13 C14 C15 0.22(14) .
N12 N11 C15 C14 0.61(13) .
C23 N11 C15 C14 179.56(10) .
N12 N11 C15 C16 -177.45(10) .
C23 N11 C15 C16 1.50(16) .
N13 C14 C15 N11 -0.49(13) .
N13 C14 C15 C16 177.01(13) .
N11 C15 C16 C17 0.49(17) .
C14 C15 C16 C17 -176.72(13) .
C15 C16 C17 C18 -1.78(17) .
C16 C17 C18 C23 1.19(17) .
C16 C17 C18 C19 -178.62(11) .
C23 C18 C19 C20 0.23(17) .
C17 C18 C19 C20 -179.95(11) .
C18 C19 C20 C21 -0.58(18) .
C19 C20 C21 C22 0.23(19) .
C20 C21 C22 C23 0.44(18) .
C21 C22 C23 N11 179.14(10) .
C21 C22 C23 C18 -0.81(17) .
N12 N11 C23 C22 -3.16(17) .
C15 N11 C23 C22 178.01(10) .
N12 N11 C23 C18 176.78(10) .
C15 N11 C23 C18 -2.04(16) .
C19 C18 C23 C22 0.47(17) .
C17 C18 C23 C22 -179.36(11) .
C19 C18 C23 N11 -179.47(10) .
C17 C18 C23 N11 0.70(15) .
O32 C31 C32 C33 171.70(12) .
O31 C31 C32 C33 -9.34(15) .
C31 C32 C33 C33 177.01(12) 3_465
